data_1101210
loop_
_publ_author_name
'Ouellette, Wayne'
'Yu, Ming Hui'
'O'Connor, Charles J.'
'Zubieta, Jon'

_publ_section_title
;
 Structural Diversity of the Oxovanadium Organodiphosphonate System:
 A Platform for the Design of Void Channels
;
_journal_issue 8
_journal_name_full 'Inorganic Chemistry'
_journal_page_first 3224
_journal_page_last 3239
_journal_paper_doi 10.1021/ic0517422
_journal_volume 45
_journal_year 2006
_chemical_formula_sum 'C4 H16 N O10.5 P2 V2'
_chemical_formula_weight 410.00
_space_group_IT_number 15
_symmetry_cell_setting monoclinic
_symmetry_space_group_name_Hall '-C 2yc'
_symmetry_space_group_name_H-M 'C 1 2/c 1'
_cell_angle_alpha 90.00
_cell_angle_beta 101.00(3)
_cell_angle_gamma 90.00
_cell_formula_units_Z 8
_cell_length_a 15.003(3)
_cell_length_b 10.126(2)
_cell_length_c 18.604(4)
_cell_measurement_temperature 90(2)
_cell_volume 2774.3(10)
_diffrn_ambient_temperature 90(2)
_exptl_crystal_density_diffrn 1.963
_cod_duplicate_entry 1101188
_cod_depositor_comments
;
The following automatic conversions were performed:
'_symmetry_cell_setting' value 'Monoclinic' changed to 'monoclinic'
according to '/home/saulius/struct/CIF-dictionaries/cif_core.dic'
dictionary named 'cif_core.dic' version 2.4.1 from 2010-06-29.

Automatic conversion script
Id: cif_fix_enum 1527 2010-12-29 10:47:43Z saulius 
;
_cod_original_sg_symbol_H-M 'C 2/c'
_cod_original_formula_sum 'C4 H16 N O10.50 P2 V2'
_cod_database_code 1101210

loop_
_symmetry_equiv_pos_as_xyz
'x, y, z'
'-x, y, -z+1/2'
'x+1/2, y+1/2, z'
'-x+1/2, y+1/2, -z+1/2'
'-x, -y, -z'
'x, -y, z-1/2'
'-x+1/2, -y+1/2, -z'
'x+1/2, -y+1/2, z-1/2'

loop_
_atom_site_label
_atom_site_type_symbol
_atom_site_fract_x
_atom_site_fract_y
_atom_site_fract_z
_atom_site_U_iso_or_equiv
_atom_site_adp_type
_atom_site_occupancy
_atom_site_symmetry_multiplicity
_atom_site_calc_flag
_atom_site_refinement_flags
_atom_site_disorder_assembly
_atom_site_disorder_group
V1 V 0.15898(6) 0.38593(9) 0.08585(5) 0.00815(19) Uani 1 1 d . . .
V2 V 0.25318(6) -0.04587(9) 0.21865(5) 0.00768(19) Uani 1 1 d . . .
P1 P 0.28574(9) 0.12254(13) 0.07702(7) 0.0075(3) Uani 1 1 d . . .
P2 P 0.16260(9) -0.33013(13) 0.16686(7) 0.0066(3) Uani 1 1 d . . .
O1 O 0.1760(3) 0.5759(4) 0.10549(19) 0.0096(7) Uani 1 1 d . . .
O2 O 0.2079(3) 0.4282(4) -0.0009(2) 0.0103(8) Uani 1 1 d . . .
O3 O 0.0517(3) 0.3675(4) 0.0652(2) 0.0170(9) Uani 1 1 d . . .
O4 O 0.1992(3) 0.3577(5) 0.1911(2) 0.0186(10) Uani 1 1 d . . .
O5 O 0.2000(3) 0.2018(4) 0.0770(2) 0.0116(8) Uani 1 1 d . . .
O6 O 0.2873(2) 0.0005(4) 0.12562(19) 0.0088(7) Uani 1 1 d . . .
O7 O 0.3334(3) 0.0988(4) 0.2599(2) 0.0106(7) Uani 1 1 d . . .
O8 O 0.1538(3) 0.0072(4) 0.2225(2) 0.0205(9) Uani 1 1 d . . .
O9 O 0.2342(3) -0.2218(4) 0.1724(2) 0.0106(7) Uani 1 1 d . . .
O90 O 0.0000 0.2411(15) 0.2500 0.105(5) Uani 1 2 d S . .
O92 O 0.0433(9) 0.1423(13) 0.3071(8) 0.057(4) Uani 0.50 1 d P . .
O91 O 0.0329(7) 0.0625(10) 0.0677(6) 0.032(2) Uani 0.50 1 d P . .
N1A N 0.8763(6) 0.2966(8) 0.0743(5) 0.021(2) Uani 0.599(13) 1 d P A 1
H1A1 H 0.8855 0.3801 0.0888 0.032 Uiso 0.599(13) 1 calc PR A 1
H1A2 H 0.9201 0.2714 0.0511 0.032 Uiso 0.599(13) 1 calc PR A 1
H1A3 H 0.8768 0.2452 0.1132 0.032 Uiso 0.599(13) 1 calc PR A 1
N1B N 0.8570(9) 0.1805(13) 0.0393(8) 0.023(4) Uani 0.401(13) 1 d P A 2
H1B1 H 0.9058 0.2131 0.0687 0.034 Uiso 0.401(13) 1 calc PR A 2
H1B2 H 0.8721 0.1537 -0.0024 0.034 Uiso 0.401(13) 1 calc PR A 2
H1B3 H 0.8357 0.1123 0.0610 0.034 Uiso 0.401(13) 1 calc PR A 2
C1 C 0.3826(3) 0.2243(5) 0.1102(3) 0.0109(10) Uani 1 1 d . . .
H1A H 0.3867 0.2918 0.0740 0.013 Uiso 1 1 calc R . .
H1B H 0.3734 0.2685 0.1545 0.013 Uiso 1 1 calc R . .
C2 C 0.4724(3) 0.1495(5) 0.1268(3) 0.0105(10) Uani 1 1 d . . .
H2A H 0.4786 0.0957 0.0849 0.013 Uiso 1 1 calc R . .
H2B H 0.4727 0.0912 0.1682 0.013 Uiso 1 1 calc R . .
C3 C 0.0527(3) -0.2550(5) 0.1443(3) 0.0100(10) Uani 1 1 d . . .
H3A H 0.0441 -0.1996 0.1849 0.012 Uiso 1 1 calc R . .
H3B H 0.0516 -0.1979 0.1022 0.012 Uiso 1 1 calc R . .
C4 C 0.7856(7) 0.2851(9) 0.0232(6) 0.055(3) Uani 1 1 d . . .
H4 H 0.208(5) 0.304(6) 0.198(4) 0.000(18) Uiso 1 1 d . . .

loop_
_atom_site_aniso_label
_atom_site_aniso_U_11
_atom_site_aniso_U_22
_atom_site_aniso_U_33
_atom_site_aniso_U_23
_atom_site_aniso_U_13
_atom_site_aniso_U_12
V1 0.0105(4) 0.0053(4) 0.0089(4) -0.0013(3) 0.0028(3) 0.0007(3)
V2 0.0089(4) 0.0058(4) 0.0087(4) -0.0012(3) 0.0025(3) -0.0011(3)
P1 0.0100(6) 0.0051(6) 0.0071(6) -0.0006(5) 0.0007(5) 0.0002(5)
P2 0.0090(6) 0.0042(6) 0.0067(6) -0.0003(5) 0.0020(5) 0.0008(5)
O1 0.0162(18) 0.0056(17) 0.0075(16) 0.0002(13) 0.0037(14) -0.0018(14)
O2 0.0174(19) 0.0083(18) 0.0074(17) -0.0018(14) 0.0078(15) -0.0008(14)
O3 0.0135(19) 0.0076(19) 0.029(2) -0.0022(17) 0.0031(17) 0.0003(15)
O4 0.038(3) 0.004(2) 0.012(2) -0.0011(17) 0.0008(18) 0.0053(19)
O5 0.0128(18) 0.0073(17) 0.0141(18) 0.0001(15) 0.0015(15) 0.0008(15)
O6 0.0134(17) 0.0065(17) 0.0069(16) -0.0002(14) 0.0033(14) -0.0008(14)
O7 0.0148(18) 0.0067(17) 0.0104(17) -0.0016(14) 0.0028(14) -0.0047(15)
O8 0.019(2) 0.021(2) 0.024(2) -0.0097(18) 0.0077(18) 0.0022(18)
O9 0.0129(18) 0.0080(18) 0.0115(17) -0.0044(15) 0.0041(14) -0.0018(14)
O90 0.088(10) 0.098(11) 0.124(12) 0.000 0.006(9) 0.000
O92 0.062(9) 0.038(7) 0.076(10) -0.017(7) 0.030(8) 0.001(6)
O91 0.027(5) 0.030(5) 0.039(6) -0.006(5) 0.006(4) -0.012(4)
N1A 0.025(5) 0.008(4) 0.035(5) 0.001(4) 0.019(4) 0.000(3)
N1B 0.026(7) 0.016(7) 0.029(7) -0.006(6) 0.014(6) -0.005(6)
C1 0.011(2) 0.007(2) 0.015(3) -0.003(2) 0.0027(19) 0.001(2)
C2 0.010(2) 0.007(2) 0.014(2) -0.003(2) 0.0017(19) -0.0008(19)
C3 0.010(2) 0.007(2) 0.013(2) 0.0017(19) 0.0016(19) -0.0008(19)
C4 0.070(7) 0.037(5) 0.057(6) -0.003(4) 0.015(5) -0.001(5)

loop_
_geom_bond_atom_site_label_1
_geom_bond_atom_site_label_2
_geom_bond_distance
_geom_bond_site_symmetry_2
_geom_bond_publ_flag
V1 O3 1.592(4) . ?
V1 O2 1.943(4) . ?
V1 O4 1.957(5) . ?
V1 O1 1.965(4) . ?
V1 O5 1.980(4) . ?
V2 O8 1.599(4) . ?
V2 O6 1.954(4) . ?
V2 O4 1.955(4) 4_545 ?
V2 O7 1.957(4) . ?
V2 O9 1.975(4) . ?
P1 O5 1.517(4) . ?
P1 O2 1.527(4) 7 ?
P1 O6 1.529(4) . ?
P1 C1 1.792(5) . ?
P2 O9 1.525(4) . ?
P2 O1 1.529(4) 1_545 ?
P2 O7 1.532(4) 4_545 ?
P2 C3 1.792(5) . ?
O1 P2 1.529(4) 1_565 ?
O2 P1 1.527(4) 7 ?
O4 V2 1.955(4) 4 ?
O7 P2 1.532(4) 4 ?
N1A C4 1.508(13) . ?
N1B C4 1.495(16) . ?
C1 C2 1.525(7) . ?
C2 C3 1.531(7) 3 ?
C3 C2 1.531(7) 3_445 ?
C4 C4 1.43(2) 7_655 ?
